data_2205104
loop_
_publ_author_name
'Liu, Wei-Wei'
'Li, Yi-Zhi'
'Sun, Run-Kun'
'Hu, Hong-Wen'
'Wu, Qiang-Jin'
'Huang, Zi-Xiang'

_publ_section_title
;
 (<i>Z</i>)-2,3-Bis(2-phenylindolizin-3-yl)-2-butenedinitrile
;
_journal_issue 2
_journal_name_full 'Acta Crystallographica Section E'
_journal_page_first o445
_journal_page_last o447
_journal_paper_doi 10.1107/S1600536805001820
_journal_volume 61
_journal_year 2005
_chemical_formula_iupac 'C32 H20 N4'
_chemical_formula_moiety 'C32 H20 N4'
_chemical_formula_sum 'C32 H20 N4'
_chemical_formula_weight 460.52
_chemical_name_systematic
;
(Z)-2,3-Bis(2-phenylindozin-3-yl)-2-butenedinitrile
;
_space_group_IT_number 14
_symmetry_cell_setting monoclinic
_symmetry_space_group_name_Hall '-P 2ybc'
_symmetry_space_group_name_H-M 'P 1 21/c 1'
_atom_sites_solution_hydrogens geom
_atom_sites_solution_primary direct
_atom_sites_solution_secondary difmap
_cell_angle_alpha 90.00
_cell_angle_beta 105.38(3)
_cell_angle_gamma 90.00
_cell_formula_units_Z 4
_cell_length_a 11.663(2)
_cell_length_b 11.695(2)
_cell_length_c 18.348(4)
_cell_measurement_reflns_used 3716
_cell_measurement_temperature 293(2)
_cell_measurement_theta_max 22.55
_cell_measurement_theta_min 2.32
_cell_volume 2413.0(9)
_computing_cell_refinement SMART
_computing_data_collection 'SMART (Bruker, 2000)'
_computing_data_reduction 'SAINT (Bruker, 2000)'
_computing_molecular_graphics SHELXTL
_computing_publication_material SHELXTL
_computing_structure_refinement SHELXTL
_computing_structure_solution 'SHELXTL (Bruker, 2000)'
_diffrn_ambient_temperature 293(2)
_diffrn_measured_fraction_theta_full 0.994
_diffrn_measured_fraction_theta_max 0.994
_diffrn_measurement_device_type 'Bruker SMART APEX CCD area-detector'
_diffrn_measurement_method '\f and \w'
_diffrn_radiation_monochromator graphite
_diffrn_radiation_source 'sealed tube'
_diffrn_radiation_type MoK\a
_diffrn_radiation_wavelength 0.71073
_diffrn_reflns_av_R_equivalents 0.0433
_diffrn_reflns_av_sigmaI/netI 0.0610
_diffrn_reflns_limit_h_max 13
_diffrn_reflns_limit_h_min -13
_diffrn_reflns_limit_k_max 12
_diffrn_reflns_limit_k_min -14
_diffrn_reflns_limit_l_max 20
_diffrn_reflns_limit_l_min -22
_diffrn_reflns_number 15789
_diffrn_reflns_theta_full 26.00
_diffrn_reflns_theta_max 26.00
_diffrn_reflns_theta_min 2.30
_exptl_absorpt_coefficient_mu 0.076
_exptl_absorpt_correction_T_max 0.98
_exptl_absorpt_correction_T_min 0.97
_exptl_absorpt_correction_type multi-scan
_exptl_absorpt_process_details '(SADABS; Bruker, 2000)'
_exptl_crystal_colour purple
_exptl_crystal_density_diffrn 1.268
_exptl_crystal_density_method 'not measured'
_exptl_crystal_description block
_exptl_crystal_F_000 960
_exptl_crystal_size_max 0.32
_exptl_crystal_size_mid 0.26
_exptl_crystal_size_min 0.24
_refine_diff_density_max 0.134
_refine_diff_density_min -0.141
_refine_ls_extinction_method none
_refine_ls_goodness_of_fit_ref 1.021
_refine_ls_hydrogen_treatment mixed
_refine_ls_matrix_type full
_refine_ls_number_parameters 405
_refine_ls_number_reflns 4719
_refine_ls_number_restraints 0
_refine_ls_restrained_S_all 1.021
_refine_ls_R_factor_all 0.1049
_refine_ls_R_factor_gt 0.0648
_refine_ls_shift/su_max 0.001
_refine_ls_shift/su_mean 0.000
_refine_ls_structure_factor_coef Fsqd
_refine_ls_weighting_details 'calc w = 1/[\s^2^(Fo^2^)+(0.05P)^2^+0.66P] where P = (Fo^2^+2Fc^2^)/3'
_refine_ls_weighting_scheme calc
_refine_ls_wR_factor_gt 0.1265
_refine_ls_wR_factor_ref 0.1371
_reflns_number_gt 3207
_reflns_number_total 4719
_reflns_threshold_expression I>2\s(I)
_cod_data_source_file kp6033.cif
_cod_data_source_block I
_cod_original_sg_symbol_H-M 'P 21/c'
_cod_database_code 2205104
_cod_database_fobs_code 2205104

loop_
_symmetry_equiv_pos_as_xyz
'x, y, z'
'-x, y+1/2, -z+1/2'
'-x, -y, -z'
'x, -y-1/2, z-1/2'

loop_
_atom_site_label
_atom_site_fract_x
_atom_site_fract_y
_atom_site_fract_z
_atom_site_U_iso_or_equiv
_atom_site_adp_type
_atom_site_calc_flag
_atom_site_occupancy
_atom_site_type_symbol
N1 0.02927(17) 0.38190(16) 0.93035(12) 0.0427(5) Uani d 1 N
N2 0.43934(17) 0.15133(16) 1.04229(11) 0.0411(5) Uani d 1 N
N3 0.2596(2) 0.5812(2) 0.88642(15) 0.0738(8) Uani d 1 N
N4 0.5312(2) 0.3902(2) 0.92705(15) 0.0708(8) Uani d 1 N
C1 -0.0068(2) 0.4174(2) 0.85620(16) 0.0501(7) Uani d 1 C
C2 -0.1241(3) 0.4218(3) 0.8207(2) 0.0597(8) Uani d 1 C
C3 -0.2090(3) 0.3868(3) 0.8583(2) 0.0658(9) Uani d 1 C
C4 -0.1750(2) 0.3533(3) 0.9303(2) 0.0614(8) Uani d 1 C
C5 -0.0529(2) 0.3484(2) 0.96918(16) 0.0486(6) Uani d 1 C
C6 0.0109(2) 0.3123(2) 1.04051(16) 0.0513(7) Uani d 1 C
C7 0.1312(2) 0.3206(2) 1.04551(13) 0.0410(6) Uani d 1 C
C8 0.1433(2) 0.36452(19) 0.97656(13) 0.0377(5) Uani d 1 C
C9 0.2484(2) 0.38738(19) 0.95104(13) 0.0384(5) Uani d 1 C
C10 0.2550(2) 0.4955(2) 0.91475(14) 0.0456(6) Uani d 1 C
C11 0.2281(2) 0.2904(2) 1.11282(14) 0.0442(6) Uani d 1 C
C12 0.2176(3) 0.1938(3) 1.15503(17) 0.0619(8) Uani d 1 C
C13 0.3071(4) 0.1630(3) 1.21741(19) 0.0783(11) Uani d 1 C
C14 0.4086(4) 0.2270(4) 1.23993(18) 0.0790(12) Uani d 1 C
C15 0.4196(3) 0.3239(3) 1.19941(17) 0.0676(9) Uani d 1 C
C16 0.3316(2) 0.3549(3) 1.13675(15) 0.0514(7) Uani d 1 C
C17 0.5439(2) 0.1995(3) 1.08230(15) 0.0498(6) Uani d 1 C
C18 0.6213(3) 0.1370(3) 1.13495(17) 0.0609(8) Uani d 1 C
C19 0.5956(3) 0.0259(3) 1.15156(18) 0.0685(9) Uani d 1 C
C20 0.4915(3) -0.0217(3) 1.11356(16) 0.0588(8) Uani d 1 C
C21 0.4093(2) 0.0395(2) 1.05705(14) 0.0468(6) Uani d 1 C
C22 0.2981(2) 0.0180(2) 1.01050(14) 0.0466(6) Uani d 1 C
C23 0.2581(2) 0.11437(19) 0.96630(13) 0.0394(5) Uani d 1 C
C24 0.3452(2) 0.19779(19) 0.98677(13) 0.0374(5) Uani d 1 C
C25 0.34443(19) 0.3151(2) 0.96161(12) 0.0380(5) Uani d 1 C
C26 0.4490(2) 0.3581(2) 0.94301(14) 0.0466(6) Uani d 1 C
C27 0.1461(2) 0.12274(19) 0.90609(14) 0.0416(6) Uani d 1 C
C28 0.1429(3) 0.1616(2) 0.83361(15) 0.0504(7) Uani d 1 C
C29 0.0368(3) 0.1635(3) 0.77806(18) 0.0683(9) Uani d 1 C
C30 -0.0666(3) 0.1298(3) 0.7924(2) 0.0725(10) Uani d 1 C
C31 -0.0649(3) 0.0910(3) 0.8638(2) 0.0705(9) Uani d 1 C
C32 0.0399(3) 0.0875(3) 0.91917(19) 0.0563(7) Uani d 1 C
H1A 0.046(3) 0.447(3) 0.8274(19) 0.082(10) Uiso d 1 H
H2A -0.143(3) 0.440(3) 0.7718(18) 0.071(10) Uiso d 1 H
H3A -0.292(3) 0.385(3) 0.8299(18) 0.082(10) Uiso d 1 H
H4A -0.228(3) 0.327(3) 0.9555(17) 0.070(9) Uiso d 1 H
H6A -0.022(2) 0.286(2) 1.0792(16) 0.060(8) Uiso d 1 H
H12A 0.151(3) 0.151(3) 1.1404(18) 0.073(10) Uiso d 1 H
H13A 0.294(3) 0.092(3) 1.247(2) 0.099(12) Uiso d 1 H
H14A 0.469(3) 0.203(3) 1.281(2) 0.108(13) Uiso d 1 H
H15A 0.487(2) 0.359(2) 1.2148(15) 0.051(8) Uiso d 1 H
H16A 0.340(2) 0.419(2) 1.1105(15) 0.052(8) Uiso d 1 H
H17A 0.563(2) 0.274(2) 1.0734(15) 0.053(8) Uiso d 1 H
H18A 0.696(2) 0.169(2) 1.1615(15) 0.054(8) Uiso d 1 H
H19A 0.648(3) -0.018(3) 1.1867(19) 0.082(10) Uiso d 1 H
H20A 0.471(3) -0.094(3) 1.1235(17) 0.068(9) Uiso d 1 H
H22A 0.255(2) -0.055(2) 1.0065(14) 0.050(7) Uiso d 1 H
H28A 0.209(2) 0.184(2) 0.8259(15) 0.050(8) Uiso d 1 H
H29A 0.041(2) 0.190(2) 0.7315(18) 0.063(9) Uiso d 1 H
H30A -0.139(3) 0.129(3) 0.759(2) 0.093(12) Uiso d 1 H
H31A -0.131(3) 0.071(3) 0.874(2) 0.092(12) Uiso d 1 H
H32A 0.044(2) 0.059(3) 0.9650(17) 0.064(9) Uiso d 1 H

loop_
_atom_site_aniso_label
_atom_site_aniso_U_11
_atom_site_aniso_U_22
_atom_site_aniso_U_33
_atom_site_aniso_U_12
_atom_site_aniso_U_13
_atom_site_aniso_U_23
N1 0.0395(11) 0.0362(11) 0.0501(12) 0.0005(9) 0.0076(9) -0.0034(9)
N2 0.0468(11) 0.0385(11) 0.0392(11) 0.0088(9) 0.0136(9) 0.0013(9)
N3 0.0805(18) 0.0569(16) 0.0704(17) -0.0161(13) -0.0036(14) 0.0228(14)
N4 0.0514(14) 0.098(2) 0.0659(17) -0.0111(14) 0.0202(12) 0.0085(15)
C1 0.0499(15) 0.0457(15) 0.0456(16) -0.0018(12) -0.0032(12) 0.0040(12)
C2 0.0508(17) 0.0555(18) 0.062(2) -0.0002(14) -0.0038(15) -0.0040(15)
C3 0.0400(16) 0.0639(19) 0.082(2) 0.0080(14) -0.0038(16) -0.0108(17)
C4 0.0411(16) 0.0636(19) 0.081(2) -0.0002(14) 0.0190(16) -0.0152(17)
C5 0.0404(13) 0.0493(15) 0.0578(16) 0.0003(11) 0.0162(12) -0.0117(13)
C6 0.0506(15) 0.0536(16) 0.0541(17) 0.0015(13) 0.0217(13) -0.0029(13)
C7 0.0436(13) 0.0359(12) 0.0444(14) -0.0006(10) 0.0135(11) -0.0063(11)
C8 0.0368(12) 0.0312(12) 0.0415(13) 0.0014(9) 0.0037(10) -0.0020(10)
C9 0.0408(13) 0.0344(12) 0.0351(12) -0.0066(10) 0.0015(10) 0.0027(10)
C10 0.0405(13) 0.0455(15) 0.0447(14) -0.0048(11) 0.0006(11) 0.0062(12)
C11 0.0575(15) 0.0415(14) 0.0362(13) 0.0095(12) 0.0171(11) -0.0044(11)
C12 0.087(2) 0.0567(18) 0.0476(17) 0.0047(17) 0.0274(16) 0.0048(14)
C13 0.111(3) 0.078(2) 0.0491(19) 0.030(2) 0.027(2) 0.0197(17)
C14 0.094(3) 0.102(3) 0.0363(17) 0.046(2) 0.0087(17) 0.0026(18)
C15 0.064(2) 0.089(2) 0.0442(17) 0.0128(19) 0.0052(15) -0.0129(17)
C16 0.0556(16) 0.0557(18) 0.0413(15) 0.0054(14) 0.0101(12) -0.0051(13)
C17 0.0423(14) 0.0578(18) 0.0469(15) 0.0079(13) 0.0075(11) -0.0023(13)
C18 0.0533(18) 0.073(2) 0.0529(17) 0.0122(15) 0.0075(14) -0.0005(15)
C19 0.072(2) 0.078(2) 0.0523(18) 0.0360(19) 0.0124(16) 0.0135(17)
C20 0.079(2) 0.0523(19) 0.0487(17) 0.0185(16) 0.0236(16) 0.0124(14)
C21 0.0616(16) 0.0432(14) 0.0380(13) 0.0096(12) 0.0173(12) -0.0011(11)
C22 0.0639(17) 0.0362(14) 0.0429(14) -0.0019(12) 0.0199(12) 0.0020(11)
C23 0.0475(13) 0.0372(13) 0.0367(12) -0.0020(11) 0.0166(10) -0.0022(10)
C24 0.0391(12) 0.0354(12) 0.0379(12) 0.0045(10) 0.0109(10) -0.0010(10)
C25 0.0369(12) 0.0442(13) 0.0327(12) -0.0051(10) 0.0085(10) -0.0002(10)
C26 0.0432(14) 0.0506(15) 0.0456(14) -0.0031(12) 0.0110(11) 0.0014(12)
C27 0.0499(14) 0.0318(12) 0.0432(13) -0.0051(11) 0.0125(11) -0.0050(10)
C28 0.0564(17) 0.0532(16) 0.0431(15) -0.0037(13) 0.0157(13) -0.0023(12)
C29 0.078(2) 0.075(2) 0.0436(17) 0.0062(18) 0.0024(16) -0.0068(16)
C30 0.057(2) 0.070(2) 0.077(2) -0.0046(17) -0.0052(18) -0.0269(18)
C31 0.0556(19) 0.068(2) 0.087(3) -0.0221(16) 0.0164(18) -0.0143(18)
C32 0.0575(17) 0.0546(17) 0.0584(19) -0.0154(13) 0.0181(14) -0.0017(14)

loop_
_atom_type_symbol
_atom_type_description
_atom_type_scat_dispersion_real
_atom_type_scat_dispersion_imag
_atom_type_scat_source
C C 0.0033 0.0016 'International Tables Vol C Tables 4.2.6.8 and 6.1.1.4'
H H 0.0000 0.0000 'International Tables Vol C Tables 4.2.6.8 and 6.1.1.4'
N N 0.0061 0.0033 'International Tables Vol C Tables 4.2.6.8 and 6.1.1.4'

loop_
_geom_angle_atom_site_label_1
_geom_angle_atom_site_label_2
_geom_angle_atom_site_label_3
_geom_angle
_geom_angle_publ_flag
C1 N1 C8 129.7(2) no
C1 N1 C5 121.2(2) no
C8 N1 C5 108.9(2) no
C17 N2 C24 130.5(2) no
C17 N2 C21 121.0(2) no
C24 N2 C21 108.5(2) no
C2 C1 N1 119.5(3) no
C2 C1 H1A 115.6(19) no
N1 C1 H1A 124.6(19) no
C1 C2 C3 120.4(3) no
C1 C2 H2A 116(2) no
C3 C2 H2A 123(2) no
C4 C3 C2 120.4(3) no
C4 C3 H3A 121.1(19) no
C2 C3 H3A 118.4(19) no
C3 C4 C5 120.5(3) no
C3 C4 H4A 122.4(19) no
C5 C4 H4A 116.9(19) no
C6 C5 N1 107.4(2) no
C6 C5 C4 134.7(3) no
N1 C5 C4 117.9(3) no
C7 C6 C5 108.7(2) no
C7 C6 H6A 125.5(17) no
C5 C6 H6A 125.8(17) no
C6 C7 C8 107.9(2) no
C6 C7 C11 125.1(2) no
C8 C7 C11 127.0(2) no
N1 C8 C7 107.1(2) no
N1 C8 C9 122.1(2) no
C7 C8 C9 130.8(2) no
C25 C9 C10 117.6(2) yes
C25 C9 C8 124.6(2) yes
C10 C9 C8 117.7(2) yes
N3 C10 C9 179.4(3) no
C16 C11 C12 117.4(3) no
C16 C11 C7 122.7(2) no
C12 C11 C7 119.9(3) no
C13 C12 C11 121.0(4) no
C13 C12 H12A 120(2) no
C11 C12 H12A 119(2) no
C14 C13 C12 120.8(4) no
C14 C13 H13A 121(2) no
C12 C13 H13A 118(2) no
C13 C14 C15 118.9(3) no
C13 C14 H14A 119(3) no
C15 C14 H14A 122(3) no
C16 C15 C14 120.9(4) no
C16 C15 H15A 124.1(19) no
C14 C15 H15A 114.9(19) no
C15 C16 C11 121.0(3) no
C15 C16 H16A 120.1(17) no
C11 C16 H16A 118.9(17) no
C18 C17 N2 119.6(3) no
C18 C17 H17A 119.2(17) no
N2 C17 H17A 121.2(17) no
C17 C18 C19 121.5(3) no
C17 C18 H18A 119.8(17) no
C19 C18 H18A 118.7(16) no
C20 C19 C18 119.4(3) no
C20 C19 H19A 118(2) no
C18 C19 H19A 122(2) no
C19 C20 C21 120.9(3) no
C19 C20 H20A 122.1(19) no
C21 C20 H20A 117.0(19) no
C22 C21 N2 107.1(2) no
C22 C21 C20 135.3(3) no
N2 C21 C20 117.5(3) no
C21 C22 C23 109.2(2) no
C21 C22 H22A 125.7(15) no
C23 C22 H22A 125.0(15) no
C24 C23 C22 107.7(2) no
C24 C23 C27 126.6(2) no
C22 C23 C27 125.7(2) no
C23 C24 N2 107.6(2) no
C23 C24 C25 129.7(2) no
N2 C24 C25 122.7(2) no
C9 C25 C26 117.5(2) yes
C9 C25 C24 124.3(2) yes
C26 C25 C24 118.2(2) yes
N4 C26 C25 178.5(3) no
C32 C27 C28 117.5(3) no
C32 C27 C23 120.4(2) no
C28 C27 C23 122.1(2) no
C29 C28 C27 120.1(3) no
C29 C28 H28A 122.7(18) no
C27 C28 H28A 117.2(18) no
C30 C29 C28 121.3(3) no
C30 C29 H29A 123.0(18) no
C28 C29 H29A 115.7(18) no
C29 C30 C31 119.2(3) no
C29 C30 H30A 126(2) no
C31 C30 H30A 114(2) no
C32 C31 C30 120.0(3) no
C32 C31 H31A 120(2) no
C30 C31 H31A 120(2) no
C31 C32 C27 121.8(3) no
C31 C32 H32A 121.9(19) no
C27 C32 H32A 116.3(19) no

loop_
_geom_bond_atom_site_label_1
_geom_bond_atom_site_label_2
_geom_bond_distance
_geom_bond_publ_flag
N1 C1 1.378(3) no
N1 C8 1.390(3) no
N1 C5 1.393(3) no
N2 C17 1.367(3) no
N2 C24 1.395(3) no
N2 C21 1.399(3) no
N3 C10 1.137(3) no
N4 C26 1.138(3) no
C1 C2 1.351(4) no
C1 H1A 0.98(3) no
C2 C3 1.410(5) no
C2 H2A 0.89(3) no
C3 C4 1.334(5) no
C3 H3A 0.97(3) no
C4 C5 1.414(4) no
C4 H4A 0.92(3) no
C5 C6 1.388(4) no
C6 C7 1.386(3) no
C6 H6A 0.94(3) no
C7 C8 1.407(3) no
C7 C11 1.479(3) no
C8 C9 1.449(3) yes
C9 C25 1.375(3) yes
C9 C10 1.440(3) yes
C11 C16 1.392(4) no
C11 C12 1.393(4) no
C12 C13 1.377(5) no
C12 H12A 0.91(3) no
C13 C14 1.368(5) no
C13 H13A 1.03(4) no
C14 C15 1.379(5) no
C14 H14A 0.93(4) no
C15 C16 1.371(4) no
C15 H15A 0.87(3) no
C16 H16A 0.91(3) no
C17 C18 1.349(4) no
C17 H17A 0.92(3) no
C18 C19 1.385(5) no
C18 H18A 0.95(3) no
C19 C20 1.350(5) no
C19 H19A 0.92(3) no
C20 C21 1.407(4) no
C20 H20A 0.91(3) no
C21 C22 1.374(4) no
C22 C23 1.395(3) no
C22 H22A 0.99(3) no
C23 C24 1.387(3) no
C23 C27 1.473(3) no
C24 C25 1.447(3) yes
C25 C26 1.441(3) yes
C27 C32 1.386(4) no
C27 C28 1.396(4) no
C28 C29 1.378(4) no
C28 H28A 0.86(3) no
C29 C30 1.360(5) no
C29 H29A 0.92(3) no
C30 C31 1.381(5) no
C30 H30A 0.90(4) no
C31 C32 1.367(5) no
C31 H31A 0.87(4) no
C32 H32A 0.90(3) no

loop_
_geom_hbond_atom_site_label_D
_geom_hbond_atom_site_label_H
_geom_hbond_atom_site_label_A
_geom_hbond_site_symmetry_A
_geom_hbond_distance_DH
_geom_hbond_distance_HA
_geom_hbond_distance_DA
_geom_hbond_angle_DHA
_geom_hbond_publ_flag
C17 H17A N3 3_667 0.92(3) 2.62(3) 3.386(4) 140(2) yes
C30 H30A N3 2_546 0.90(4) 2.73(4) 3.498(4) 144(3) yes

loop_
_geom_torsion_atom_site_label_1
_geom_torsion_atom_site_label_2
_geom_torsion_atom_site_label_3
_geom_torsion_atom_site_label_4
_geom_torsion
_geom_torsion_publ_flag
C8 N1 C1 C2 176.0(2) no
C5 N1 C1 C2 1.1(4) no
N1 C1 C2 C3 -2.0(4) no
C1 C2 C3 C4 2.6(5) no
C2 C3 C4 C5 -2.3(5) no
C1 N1 C5 C6 177.1(2) no
C8 N1 C5 C6 1.3(3) no
C1 N1 C5 C4 -0.7(4) no
C8 N1 C5 C4 -176.5(2) no
C3 C4 C5 C6 -175.7(3) no
C3 C4 C5 N1 1.3(4) no
N1 C5 C6 C7 -1.4(3) no
C4 C5 C6 C7 175.8(3) no
C5 C6 C7 C8 1.1(3) no
C5 C6 C7 C11 179.8(2) no
C1 N1 C8 C7 -176.0(2) no
C5 N1 C8 C7 -0.6(3) no
C1 N1 C8 C9 2.3(4) no
C5 N1 C8 C9 177.7(2) no
C6 C7 C8 N1 -0.3(3) no
C11 C7 C8 N1 -178.9(2) no
C6 C7 C8 C9 -178.4(2) no
C11 C7 C8 C9 3.0(4) no
N1 C8 C9 C25 -134.2(2) no
C7 C8 C9 C25 43.6(4) no
N1 C8 C9 C10 48.4(3) no
C7 C8 C9 C10 -133.7(3) no
C6 C7 C11 C16 -139.9(3) no
C8 C7 C11 C16 38.6(4) no
C6 C7 C11 C12 40.2(4) no
C8 C7 C11 C12 -141.4(3) no
C16 C11 C12 C13 -0.7(4) no
C7 C11 C12 C13 179.2(3) no
C11 C12 C13 C14 0.4(5) no
C12 C13 C14 C15 0.5(5) no
C13 C14 C15 C16 -1.1(5) no
C14 C15 C16 C11 0.8(4) no
C12 C11 C16 C15 0.1(4) no
C7 C11 C16 C15 -179.8(2) no
C24 N2 C17 C18 178.7(2) no
C21 N2 C17 C18 2.4(4) no
N2 C17 C18 C19 -2.4(4) no
C17 C18 C19 C20 1.0(5) no
C18 C19 C20 C21 0.4(5) no
C17 N2 C21 C22 177.4(2) no
C24 N2 C21 C22 0.4(3) no
C17 N2 C21 C20 -1.0(3) no
C24 N2 C21 C20 -178.0(2) no
C19 C20 C21 C22 -178.2(3) no
C19 C20 C21 N2 -0.4(4) no
N2 C21 C22 C23 0.4(3) no
C20 C21 C22 C23 178.4(3) no
C21 C22 C23 C24 -1.1(3) no
C21 C22 C23 C27 176.0(2) no
C22 C23 C24 N2 1.3(3) no
C27 C23 C24 N2 -175.7(2) no
C22 C23 C24 C25 -175.6(2) no
C27 C23 C24 C25 7.4(4) no
C17 N2 C24 C23 -177.6(2) no
C21 N2 C24 C23 -1.0(2) no
C17 N2 C24 C25 -0.5(4) no
C21 N2 C24 C25 176.1(2) no
C10 C9 C25 C26 6.5(3) yes
C8 C9 C25 C26 -170.8(2) yes
C10 C9 C25 C24 -170.5(2) yes
C8 C9 C25 C24 12.1(4) yes
C23 C24 C25 C9 41.4(4) no
N2 C24 C25 C9 -135.1(2) no
C23 C24 C25 C26 -135.6(3) no
N2 C24 C25 C26 47.9(3) no
C24 C23 C27 C32 -134.5(3) no
C22 C23 C27 C32 49.0(4) no
C24 C23 C27 C28 48.0(4) no
C22 C23 C27 C28 -128.4(3) no
C32 C27 C28 C29 -0.3(4) no
C23 C27 C28 C29 177.2(2) no
C27 C28 C29 C30 1.1(5) no
C28 C29 C30 C31 -1.1(5) no
C29 C30 C31 C32 0.4(5) no
C30 C31 C32 C27 0.4(5) no
C28 C27 C32 C31 -0.4(4) no
C23 C27 C32 C31 -178.0(3) no

loop_
_cod_related_entry_id
_cod_related_entry_database
_cod_related_entry_code
1 ChemSpider 21173660
